data_2008900
loop_
_publ_author_name
'Jene, Paul G.'
'Ibers, James A.'

_publ_section_title
;
 Bis(1,3-dioxan-2-yl)arenes: precursors to linked porphyrins
;
_journal_issue 9
_journal_name_full 'Acta Crystallographica Section C'
_journal_page_first 1593
_journal_page_last 1595
_journal_paper_doi 10.1107/S010827019900788X
_journal_volume 55
_journal_year 1999
_chemical_formula_sum 'C24 H30 O4'
_chemical_formula_weight 382.48
_chemical_name_systematic
;
 1,4-di-{[m-(1,3-dioxane)benzene]}propane
;
_space_group_IT_number 14
_symmetry_cell_setting monoclinic
_symmetry_space_group_name_Hall '-P 2ybc'
_symmetry_space_group_name_H-M 'P 1 21/c 1'
_audit_creation_method SHELXL-97
_cell_angle_alpha 90
_cell_angle_beta 107.279(4)
_cell_angle_gamma 90
_cell_formula_units_Z 2
_cell_length_a 13.979(3)
_cell_length_b 4.6890(10)
_cell_length_c 16.239(3)
_cell_measurement_reflns_used 1032
_cell_measurement_temperature 153(2)
_cell_measurement_theta_max 25.50
_cell_measurement_theta_min 1.53
_cell_volume 1016.4(4)
_computing_cell_refinement SMART
_computing_data_collection 'SMART  (Bruker, 1997)'
_computing_data_reduction 'SAINT-Plus (Bruker, 1997)'
_computing_molecular_graphics 'SHELXTL/PC (Sheldrick, 1997)'
_computing_publication_material SHELXTL/PC
_computing_structure_refinement 'SHELXL97 (Sheldrick, 1997)'
_computing_structure_solution 'SHELXS97 (Sheldrick, 1990)'
_diffrn_ambient_temperature 153(2)
_diffrn_measured_fraction_theta_full 0.998
_diffrn_measured_fraction_theta_max 0.998
_diffrn_measurement_device_type 'Bruker Smart-1000 CCD'
_diffrn_measurement_method \w
_diffrn_radiation_monochromator graphite
_diffrn_radiation_source 'standard-focus sealed tube'
_diffrn_radiation_type 'Mo K\a'
_diffrn_radiation_wavelength 0.71073
_diffrn_reflns_av_R_equivalents 0.0522
_diffrn_reflns_av_sigmaI/netI 0.0917
_diffrn_reflns_limit_h_max 16
_diffrn_reflns_limit_h_min -16
_diffrn_reflns_limit_k_max 5
_diffrn_reflns_limit_k_min -5
_diffrn_reflns_limit_l_max 19
_diffrn_reflns_limit_l_min -13
_diffrn_reflns_number 5153
_diffrn_reflns_theta_full 25.50
_diffrn_reflns_theta_max 25.50
_diffrn_reflns_theta_min 1.53
_diffrn_standards_decay_% <2
_exptl_absorpt_coefficient_mu 0.084
_exptl_absorpt_correction_T_max 0.997
_exptl_absorpt_correction_T_min 0.979
_exptl_absorpt_correction_type numerical
_exptl_absorpt_process_details 'face-indexed (SHELXTL/PC; Sheldrick, 1997)'
_exptl_crystal_colour colourless
_exptl_crystal_density_diffrn 1.250
_exptl_crystal_density_method 'not measured'
_exptl_crystal_description 'square prism'
_exptl_crystal_F_000 412
_exptl_crystal_size_max 0.42
_exptl_crystal_size_mid 0.05
_exptl_crystal_size_min 0.05
_refine_diff_density_max 0.166
_refine_diff_density_min -0.154
_refine_ls_extinction_method none
_refine_ls_goodness_of_fit_ref 0.810
_refine_ls_hydrogen_treatment constr
_refine_ls_matrix_type full
_refine_ls_number_parameters 127
_refine_ls_number_reflns 1887
_refine_ls_number_restraints 0
_refine_ls_restrained_S_all 0.810
_refine_ls_R_factor_all 0.100
_refine_ls_R_factor_gt 0.040
_refine_ls_shift/su_max 0.001
_refine_ls_shift/su_mean 0.000
_refine_ls_structure_factor_coef Fsqd
_refine_ls_weighting_details
; calc
w = 1/[\s^2^(Fo^2^)+(0.0375Fo^2^)^2^]
;
_refine_ls_weighting_scheme calc
_refine_ls_wR_factor_ref 0.090
_reflns_number_gt 982
_reflns_number_total 1887
_reflns_threshold_expression I>2\s(I)
_cod_data_source_file fr1202.cif
_cod_data_source_block I
_cod_depositor_comments
;
The following automatic conversions were performed:
'_symmetry_cell_setting' value 'Monoclinic' changed to 'monoclinic'
according to '/home/saulius/struct/CIF-dictionaries/cif_core.dic'
dictionary named 'cif_core.dic' version 2.4.1 from 2010-06-29.

Automatic conversion script
Id: cif_fix_enum 1527 2010-12-29 10:47:43Z saulius 

The following automatic conversions were performed:

'_symmetry_cell_setting' value 'Monoclinic' changed to 'monoclinic'
according to /home/saulius/struct/CIF-dictionaries/cif_core.dic
dictionary named 'cif_core.dic' version 2.4.1 from 2010-06-29.

Automatic conversion script
Id: cif_fix_values 1715 2011-07-08 13:25:40Z adriana 
;
_cod_original_cell_volume 1016.5(3)
_cod_original_sg_symbol_H-M 'P 21/c'
_cod_database_code 2008900

loop_
_symmetry_equiv_pos_as_xyz
'x, y, z'
'-x, y+1/2, -z+1/2'
'-x, -y, -z'
'x, -y-1/2, z-1/2'

loop_
_atom_site_label
_atom_site_fract_x
_atom_site_fract_y
_atom_site_fract_z
_atom_site_U_iso_or_equiv
_atom_site_adp_type
_atom_site_calc_flag
_atom_site_refinement_flags
_atom_site_occupancy
_atom_site_disorder_assembly
_atom_site_disorder_group
_atom_site_type_symbol
C1 0.24849(14) 0.4484(4) 0.58250(13) 0.0227(5) Uani d . 1 . . C
C2 0.18160(16) 0.5855(4) 0.61837(14) 0.0295(6) Uani d . 1 . . C
H6A 0.1118 0.5492 0.5958 0.035 Uiso calc R 1 . . H
C3 0.21606(15) 0.7745(5) 0.68670(13) 0.0316(6) Uani d . 1 . . C
H5A 0.1698 0.8664 0.7106 0.038 Uiso calc R 1 . . H
C4 0.31723(15) 0.8289(5) 0.72003(13) 0.0327(6) Uani d . 1 . . C
H4A 0.3409 0.9587 0.7666 0.039 Uiso calc R 1 . . H
C5 0.38400(15) 0.6931(4) 0.68508(13) 0.0297(6) Uani d . 1 . . C
H3A 0.4536 0.7303 0.7085 0.036 Uiso calc R 1 . . H
C6 0.35183(14) 0.5026(4) 0.61621(13) 0.0247(5) Uani d . 1 . . C
C7 0.42879(14) 0.3678(4) 0.57983(13) 0.0267(5) Uani d . 1 . . C
H12A 0.3994 0.1958 0.5465 0.032 Uiso calc R 1 . . H
H12B 0.4871 0.3064 0.6280 0.032 Uiso calc R 1 . . H
C8 0.46479(14) 0.5712(4) 0.52125(14) 0.0282(5) Uani d . 1 . . C
H11A 0.4059 0.6456 0.4760 0.034 Uiso calc R 1 . . H
H11B 0.4994 0.7352 0.5558 0.034 Uiso calc R 1 . . H
C9 0.21125(14) 0.2406(5) 0.50914(13) 0.0255(5) Uani d . 1 . . C
H7A 0.2447 0.0519 0.5260 0.031 Uiso calc R 1 . . H
C10 0.07103(15) 0.0001(5) 0.42274(14) 0.0341(6) Uani d . 1 . . C
H8A -0.0026 -0.0182 0.4087 0.041 Uiso calc R 1 . . H
H8B 0.1012 -0.1879 0.4428 0.041 Uiso calc R 1 . . H
C11 0.09820(15) 0.0890(5) 0.34317(14) 0.0367(6) Uani d . 1 . . C
H9A 0.0606 0.2632 0.3183 0.044 Uiso calc R 1 . . H
H9B 0.0800 -0.0642 0.2993 0.044 Uiso calc R 1 . . H
C12 0.20950(15) 0.1462(5) 0.36721(13) 0.0341(6) Uani d . 1 . . C
H10A 0.2470 -0.0336 0.3853 0.041 Uiso calc R 1 . . H
H10B 0.2270 0.2224 0.3167 0.041 Uiso calc R 1 . . H
O1 0.10660(10) 0.2073(3) 0.48983(9) 0.0314(4) Uani d . 1 . . O
O2 0.23653(9) 0.3491(3) 0.43659(8) 0.0297(4) Uani d . 1 . . O

loop_
_atom_site_aniso_label
_atom_site_aniso_U_11
_atom_site_aniso_U_22
_atom_site_aniso_U_33
_atom_site_aniso_U_12
_atom_site_aniso_U_13
_atom_site_aniso_U_23
C1 0.0255(12) 0.0191(12) 0.0258(12) 0.0003(9) 0.0111(10) 0.0049(10)
C2 0.0282(12) 0.0262(13) 0.0355(14) 0.0026(10) 0.0117(11) 0.0048(11)
C3 0.0358(14) 0.0325(14) 0.0313(13) 0.0057(11) 0.0172(11) 0.0000(11)
C4 0.0387(14) 0.0297(14) 0.0305(14) 0.0006(11) 0.0117(11) -0.0052(11)
C5 0.0269(12) 0.0301(13) 0.0309(13) 0.0013(10) 0.0070(11) 0.0028(11)
C6 0.0289(12) 0.0230(12) 0.0236(12) 0.0014(10) 0.0099(10) 0.0050(10)
C7 0.0235(11) 0.0256(13) 0.0307(13) 0.0010(9) 0.0075(10) -0.0011(10)
C8 0.0280(12) 0.0233(12) 0.0357(13) -0.0003(9) 0.0134(10) -0.0019(10)
C9 0.0226(12) 0.0253(13) 0.0294(13) 0.0006(9) 0.0089(10) 0.0039(10)
C10 0.0245(12) 0.0315(14) 0.0425(15) -0.0039(11) 0.0041(11) -0.0055(12)
C11 0.0323(13) 0.0366(15) 0.0365(15) -0.0019(11) 0.0028(12) -0.0027(12)
C12 0.0412(14) 0.0335(14) 0.0269(14) -0.0043(11) 0.0094(11) -0.0043(11)
O1 0.0227(8) 0.0317(9) 0.0396(9) -0.0024(7) 0.0087(7) -0.0059(8)
O2 0.0338(9) 0.0279(9) 0.0283(9) -0.0037(7) 0.0108(7) -0.0007(7)

loop_
_atom_type_symbol
_atom_type_description
_atom_type_scat_dispersion_real
_atom_type_scat_dispersion_imag
_atom_type_scat_source
C C 0.0033 0.0016 'International Tables Vol C Tables 4.2.6.8 and 6.1.1.4'
H H 0.0000 0.0000 'International Tables Vol C Tables 4.2.6.8 and 6.1.1.4'
O O 0.0106 0.0060 'International Tables Vol C Tables 4.2.6.8 and 6.1.1.4'

loop_
_geom_angle_atom_site_label_1
_geom_angle_atom_site_label_2
_geom_angle_atom_site_label_3
_geom_angle_site_symmetry_1
_geom_angle
_geom_angle_publ_flag
C6 C1 C2 . 119.5(2) ?
C6 C1 C9 . 119.85(18) ?
C2 C1 C9 . 120.69(18) ?
C1 C2 C3 . 120.7(2) ?
C4 C3 C2 . 120.2(2) ?
C3 C4 C5 . 119.5(2) ?
C4 C5 C6 . 121.8(2) ?
C5 C6 C1 . 118.41(19) ?
C5 C6 C7 . 118.89(18) ?
C1 C6 C7 . 122.69(19) yes
C6 C7 C8 . 112.66(17) yes
C8 C8 C7 3_666 112.7(2) yes
O2 C9 O1 . 110.62(15) yes
C9 O1 C10 . 110.28(16) yes
O1 C10 C11 . 110.17(18) yes
C10 C11 C12 . 109.23(17) yes
C11 C12 O2 . 109.32(17) yes
C12 O2 C9 . 109.91(15) yes
O1 C9 C1 . 109.83(17) ?
O2 C9 C1 . 108.12(16) ?

loop_
_geom_bond_atom_site_label_1
_geom_bond_atom_site_label_2
_geom_bond_site_symmetry_2
_geom_bond_distance
_geom_bond_publ_flag
C1 C6 . 1.408(3) ?
C1 C2 . 1.397(3) ?
C1 C9 . 1.507(3) ?
C2 C3 . 1.390(3) ?
C3 C4 . 1.380(3) ?
C4 C5 . 1.383(3) ?
C5 C6 . 1.397(3) ?
C6 C7 . 1.511(3) yes
C7 C8 . 1.534(3) yes
C8 C8 3_666 1.515(4) yes
C9 O1 . 1.411(2) yes
C9 O2 . 1.421(2) yes
C10 O1 . 1.434(2) yes
C10 C11 . 1.510(3) yes
C11 C12 . 1.511(3) yes
C12 O2 . 1.437(2) yes

loop_
_geom_torsion_atom_site_label_1
_geom_torsion_atom_site_label_2
_geom_torsion_atom_site_label_3
_geom_torsion_atom_site_label_4
_geom_torsion_site_symmetry_4
_geom_torsion
_geom_torsion_publ_flag
C2 C1 C9 O1 . -2.7(3) yes
C9 O1 C10 C11 . -57.9(2) yes
O1 C10 C11 C12 . 53.4(2) yes
C10 C11 C12 O2 . -54.1(2) yes
C11 C12 O2 C9 . 59.3(2) yes
C12 O2 C9 O1 . -64.3(2) yes
O2 C9 O1 C10 . 63.3(2) yes
C6 C7 C8 C8 3_666 -175.1(2) yes
C5 C6 C7 C8 . -77.6(2) yes
C1 C6 C7 C8 . 101.2(2) yes
